data_1500013
loop_
_publ_author_name
'Carmen R. Maldonado'
'Miguel Quir\'os'
'Juan M. Salas'

_publ_contact_author_address
;
     Departamento de Qu\'imica Inorg\'anica
     Facultad de Ciencias
     Universidad de Granada
     18071 Granada
     SPAIN
;
_publ_contact_author_email mquiros@ugr.es
_publ_contact_author_fax 34-58-248526
_publ_contact_author_name 'Miguel Quir\'os'
_publ_contact_author_phone 34-58-240441
_publ_section_title
;
 Copper(II) complexes with 1,2,4-triazolo[1,5-a]pyrimidine
 and its 5,7-dimethyl derivative
;
_journal_name_full Polyhedron
_journal_page_first 2779
_journal_page_last 2784
_journal_paper_doi 10.1016/j.poly.2008.06.001
_journal_volume 27
_journal_year 2008
_chemical_formula_sum 'C22 H20 Cl2 Cu N10 O10'
_chemical_formula_weight 718.92
_chemical_name_systematic
;
 ?
;
_space_group_IT_number 2
_symmetry_cell_setting triclinic
_symmetry_space_group_name_Hall '-P 1'
_symmetry_space_group_name_H-M 'P -1'
_atom_sites_solution_hydrogens mixed
_atom_sites_solution_primary heavy
_atom_sites_solution_secondary difmap
_audit_creation_method SHELXL-97
_cell_angle_alpha 75.465(1)
_cell_angle_beta 71.674(1)
_cell_angle_gamma 78.059(1)
_cell_formula_units_Z 2
_cell_length_a 9.5677(5)
_cell_length_b 12.4114(6)
_cell_length_c 13.3517(6)
_cell_measurement_reflns_used 5826
_cell_measurement_temperature 100(2)
_cell_measurement_theta_max 28.2
_cell_measurement_theta_min 2.3
_cell_volume 1442.71(12)
_computing_cell_refinement 'Bruker SMART (Bruker, 1999)'
_computing_data_collection 'Bruker SMART (Bruker, 1999)'
_computing_data_reduction 'Bruker SAINT (Bruker, 1999)'
_computing_molecular_graphics 'Xtal_GX (Hall & du Boulay, 1997)'
_computing_publication_material 'SHELXL-97 (Sheldrick, 1997)'
_computing_structure_refinement 'SHELXL-97 (Sheldrick, 1997)'
_computing_structure_solution 'SHELXS-97 (Sheldrick, 1990)'
_diffrn_ambient_temperature 100(2)
_diffrn_detector_area_resol_mean 66.06
_diffrn_measured_fraction_theta_full 0.990
_diffrn_measured_fraction_theta_max 0.910
_diffrn_measurement_device_type 'Bruker SMART APEX CCD system'
_diffrn_measurement_method 'phi and omega scans'
_diffrn_radiation_monochromator graphite
_diffrn_radiation_source 'fine-focus sealed tube'
_diffrn_radiation_type MoK\a
_diffrn_radiation_wavelength 0.71073
_diffrn_reflns_av_R_equivalents 0.0172
_diffrn_reflns_av_sigmaI/netI 0.0208
_diffrn_reflns_limit_h_max 12
_diffrn_reflns_limit_h_min -12
_diffrn_reflns_limit_k_max 16
_diffrn_reflns_limit_k_min -16
_diffrn_reflns_limit_l_max 17
_diffrn_reflns_limit_l_min -17
_diffrn_reflns_number 16853
_diffrn_reflns_theta_full 26.90
_diffrn_reflns_theta_max 28.32
_diffrn_reflns_theta_min 1.64
_diffrn_standards_decay_% 0
_diffrn_standards_number 440
_exptl_absorpt_coefficient_mu 1.015
_exptl_absorpt_correction_T_max 0.8305
_exptl_absorpt_correction_T_min 0.7330
_exptl_absorpt_correction_type multi-scan
_exptl_absorpt_process_details 'Bruker SADABS (Bruker, 1999)'
_exptl_crystal_colour blue
_exptl_crystal_density_diffrn 1.655
_exptl_crystal_density_method 'not measured'
_exptl_crystal_description prismatic
_exptl_crystal_F_000 730
_exptl_crystal_size_max 0.35
_exptl_crystal_size_mid 0.33
_exptl_crystal_size_min 0.19
_refine_diff_density_max 1.890
_refine_diff_density_min -0.419
_refine_diff_density_rms 0.068
_refine_ls_extinction_method none
_refine_ls_goodness_of_fit_ref 1.051
_refine_ls_hydrogen_treatment mixed
_refine_ls_matrix_type full
_refine_ls_number_parameters 418
_refine_ls_number_reflns 6543
_refine_ls_number_restraints 4
_refine_ls_restrained_S_all 1.051
_refine_ls_R_factor_all 0.0321
_refine_ls_R_factor_gt 0.0306
_refine_ls_shift/su_max 0.001
_refine_ls_shift/su_mean 0.000
_refine_ls_structure_factor_coef Fsqd
_refine_ls_weighting_details 'calc w=1/[\s^2^(Fo^2^)+(0.0400P)^2^+1.4000P] where P=(Fo^2^+2Fc^2^)/3'
_refine_ls_weighting_scheme calc
_refine_ls_wR_factor_gt 0.0817
_refine_ls_wR_factor_ref 0.0826
_reflns_number_gt 6186
_reflns_number_total 6543
_reflns_threshold_expression >2sigma(I)
_cod_data_source_file CuDEA_compound1.cif
_cod_data_source_block cutpph
_cod_database_code 1500013

loop_
_symmetry_equiv_pos_as_xyz
'x, y, z'
'-x, -y, -z'

loop_
_atom_site_label
_atom_site_type_symbol
_atom_site_fract_x
_atom_site_fract_y
_atom_site_fract_z
_atom_site_U_iso_or_equiv
_atom_site_adp_type
_atom_site_occupancy
_atom_site_symmetry_multiplicity
_atom_site_calc_flag
_atom_site_refinement_flags
Cu Cu 0.37605(2) 0.316111(16) 0.283951(16) 0.01365(7) Uani 1 1 d .
N1A N 0.54811(17) 0.34146(13) 0.53032(12) 0.0192(3) Uani 1 1 d .
C2A C 0.4487(2) 0.36182(15) 0.47551(14) 0.0171(3) Uani 1 1 d .
H2A H 0.3549 0.4062 0.4967 0.020 Uiso 1 1 d R
N3A N 0.48899(16) 0.31493(12) 0.38728(12) 0.0151(3) Uani 1 1 d .
C3AA C 0.62682(19) 0.26071(14) 0.38511(14) 0.0151(3) Uani 1 1 d .
N4A N 0.71777(17) 0.20130(13) 0.31332(13) 0.0201(3) Uani 1 1 d .
C5A C 0.8481(2) 0.15784(17) 0.33177(16) 0.0241(4) Uani 1 1 d .
H5A H 0.9170 0.1149 0.2829 0.029 Uiso 1 1 d R
C6A C 0.8914(2) 0.17124(17) 0.41931(17) 0.0244(4) Uani 1 1 d .
H6A H 0.9866 0.1379 0.4283 0.029 Uiso 1 1 d R
C7A C 0.7954(2) 0.23218(16) 0.49044(15) 0.0212(4) Uani 1 1 d .
H7A H 0.8204 0.2432 0.5503 0.025 Uiso 1 1 d R
N8A N 0.66225(16) 0.27662(12) 0.47142(12) 0.0155(3) Uani 1 1 d .
N1B N 0.41942(17) -0.02958(13) 0.42031(12) 0.0180(3) Uani 1 1 d .
C2B C 0.3616(2) 0.07704(15) 0.41557(14) 0.0171(3) Uani 1 1 d .
H2B H 0.2936 0.1036 0.4763 0.021 Uiso 1 1 d R
N3B N 0.40527(17) 0.14655(12) 0.31825(12) 0.0158(3) Uani 1 1 d .
C3AB C 0.49958(19) 0.07794(14) 0.25569(14) 0.0156(3) Uani 1 1 d .
N4B N 0.57651(18) 0.10253(13) 0.15214(12) 0.0199(3) Uani 1 1 d .
C5B C 0.6647(2) 0.01680(17) 0.11249(16) 0.0243(4) Uani 1 1 d .
H5B H 0.7217 0.0308 0.0392 0.029 Uiso 1 1 d R
C6B C 0.6793(2) -0.09408(16) 0.17266(16) 0.0237(4) Uani 1 1 d .
H6B H 0.7455 -0.1522 0.1404 0.028 Uiso 1 1 d R
C7B C 0.5977(2) -0.11680(15) 0.27699(15) 0.0195(4) Uani 1 1 d .
H7B H 0.6029 -0.1906 0.3196 0.023 Uiso 1 1 d R
N8B N 0.50829(17) -0.02847(12) 0.31729(12) 0.0154(3) Uani 1 1 d .
N1F N 0.39608(16) 0.47892(12) 0.21217(12) 0.0150(3) Uani 1 1 d .
C1AF C 0.34600(18) 0.51089(14) 0.12303(13) 0.0145(3) Uani 1 1 d .
C2F C 0.4513(2) 0.55437(15) 0.23878(15) 0.0187(3) Uani 1 1 d .
H2F H 0.4859 0.5333 0.3013 0.022 Uiso 1 1 d R
C3F C 0.4602(2) 0.66348(15) 0.17797(15) 0.0207(4) Uani 1 1 d .
H3F H 0.5006 0.7150 0.1993 0.025 Uiso 1 1 d R
C4F C 0.4106(2) 0.69634(15) 0.08765(15) 0.0196(4) Uani 1 1 d .
H4F H 0.4172 0.7702 0.0457 0.024 Uiso 1 1 d R
C4AF C 0.34980(19) 0.61888(14) 0.05782(14) 0.0167(3) Uani 1 1 d .
C5F C 0.2908(2) 0.64436(16) -0.03339(15) 0.0202(4) Uani 1 1 d .
H5F H 0.2938 0.7169 -0.0785 0.024 Uiso 1 1 d R
C6F C 0.2308(2) 0.56662(16) -0.05623(14) 0.0202(4) Uani 1 1 d .
H6F H 0.1924 0.5856 -0.1169 0.024 Uiso 1 1 d R
C6AF C 0.22445(19) 0.45574(15) 0.01009(14) 0.0168(3) Uani 1 1 d .
C7F C 0.1590(2) 0.37222(16) -0.00611(14) 0.0196(4) Uani 1 1 d .
H7F H 0.1157 0.3868 -0.0640 0.024 Uiso 1 1 d R
C8F C 0.1582(2) 0.26929(16) 0.06305(15) 0.0208(4) Uani 1 1 d .
H8F H 0.1133 0.2124 0.0537 0.025 Uiso 1 1 d R
C9F C 0.2242(2) 0.24861(15) 0.14746(15) 0.0193(4) Uani 1 1 d .
H9F H 0.2242 0.1768 0.1940 0.023 Uiso 1 1 d R
N10F N 0.28655(16) 0.32609(12) 0.16435(12) 0.0153(3) Uani 1 1 d .
C0AF C 0.28526(18) 0.42844(14) 0.09778(13) 0.0144(3) Uani 1 1 d .
Cl1 Cl 0.18743(5) 0.93949(3) 0.21971(3) 0.01784(9) Uani 1 1 d .
O1P O 0.16174(16) 0.99545(12) 0.30794(11) 0.0257(3) Uani 1 1 d .
O2P O 0.33946(16) 0.93915(13) 0.15600(12) 0.0282(3) Uani 1 1 d .
O3P O 0.15743(16) 0.82463(12) 0.26319(12) 0.0259(3) Uani 1 1 d .
O4P O 0.09018(17) 0.99710(13) 0.15398(12) 0.0300(3) Uani 1 1 d .
Cl2 Cl 0.13764(5) 0.46846(3) 0.69814(3) 0.01719(9) Uani 1 1 d .
O5P O 0.10877(18) 0.49621(13) 0.59412(12) 0.0317(3) Uani 1 1 d .
O6P O 0.2013(2) 0.35206(13) 0.71947(14) 0.0360(4) Uani 1 1 d .
O7P O 0.2430(2) 0.53439(16) 0.69848(16) 0.0511(5) Uani 1 1 d .
O8P O 0.0045(2) 0.4890(2) 0.77924(14) 0.0584(6) Uani 1 1 d .
O1W O 0.16085(15) 0.33922(12) 0.40365(11) 0.0234(3) Uani 1 1 d D
H11W H 0.140(3) 0.3062(19) 0.4692(9) 0.028 Uiso 1 1 d D
H12W H 0.090(2) 0.3914(15) 0.400(2) 0.028 Uiso 1 1 d D
O2W O 0.12961(16) 0.21450(12) 0.60665(11) 0.0249(3) Uani 1 1 d D
H21W H 0.148(3) 0.2552(18) 0.6423(18) 0.030 Uiso 1 1 d D
H22W H 0.0485(17) 0.191(2) 0.6463(18) 0.030 Uiso 1 1 d D

loop_
_atom_site_aniso_label
_atom_site_aniso_U_11
_atom_site_aniso_U_22
_atom_site_aniso_U_33
_atom_site_aniso_U_23
_atom_site_aniso_U_13
_atom_site_aniso_U_12
Cu 0.01760(11) 0.01053(11) 0.01445(11) -0.00187(8) -0.00817(8) -0.00043(8)
N1A 0.0210(8) 0.0195(7) 0.0181(7) -0.0058(6) -0.0069(6) -0.0003(6)
C2A 0.0190(8) 0.0155(8) 0.0164(8) -0.0035(6) -0.0056(7) -0.0001(6)
N3A 0.0179(7) 0.0126(7) 0.0156(7) -0.0031(5) -0.0068(6) 0.0000(5)
C3AA 0.0172(8) 0.0138(8) 0.0154(8) -0.0011(6) -0.0069(6) -0.0029(6)
N4A 0.0190(7) 0.0210(8) 0.0204(8) -0.0072(6) -0.0056(6) 0.0005(6)
C5A 0.0188(9) 0.0262(10) 0.0273(10) -0.0098(8) -0.0059(7) 0.0016(7)
C6A 0.0172(9) 0.0266(10) 0.0305(10) -0.0054(8) -0.0107(8) 0.0007(7)
C7A 0.0218(9) 0.0216(9) 0.0228(9) -0.0008(7) -0.0122(7) -0.0036(7)
N8A 0.0182(7) 0.0143(7) 0.0147(7) -0.0015(5) -0.0069(6) -0.0018(5)
N1B 0.0228(8) 0.0167(7) 0.0150(7) -0.0013(6) -0.0071(6) -0.0035(6)
C2B 0.0201(8) 0.0170(8) 0.0163(8) -0.0031(7) -0.0076(7) -0.0031(6)
N3B 0.0191(7) 0.0135(7) 0.0156(7) -0.0018(5) -0.0074(6) -0.0018(5)
C3AB 0.0194(8) 0.0125(8) 0.0171(8) -0.0008(6) -0.0095(7) -0.0027(6)
N4B 0.0253(8) 0.0162(7) 0.0168(7) -0.0013(6) -0.0055(6) -0.0029(6)
C5B 0.0289(10) 0.0224(9) 0.0181(9) -0.0039(7) -0.0027(7) -0.0027(8)
C6B 0.0271(10) 0.0183(9) 0.0242(9) -0.0066(7) -0.0062(8) 0.0019(7)
C7B 0.0234(9) 0.0135(8) 0.0223(9) -0.0026(7) -0.0097(7) 0.0001(7)
N8B 0.0198(7) 0.0122(7) 0.0153(7) -0.0011(5) -0.0076(6) -0.0025(5)
N1F 0.0165(7) 0.0129(7) 0.0157(7) -0.0030(5) -0.0055(5) 0.0000(5)
C1AF 0.0133(7) 0.0148(8) 0.0135(7) -0.0037(6) -0.0024(6) 0.0011(6)
C2F 0.0217(9) 0.0172(8) 0.0190(8) -0.0048(7) -0.0084(7) -0.0006(7)
C3F 0.0242(9) 0.0154(8) 0.0240(9) -0.0061(7) -0.0065(7) -0.0039(7)
C4F 0.0224(9) 0.0133(8) 0.0194(9) -0.0015(7) -0.0023(7) -0.0019(7)
C4AF 0.0164(8) 0.0149(8) 0.0153(8) -0.0015(6) -0.0019(6) -0.0002(6)
C5F 0.0222(9) 0.0185(8) 0.0161(8) 0.0016(7) -0.0048(7) -0.0012(7)
C6F 0.0210(9) 0.0244(9) 0.0126(8) -0.0002(7) -0.0056(7) -0.0001(7)
C6AF 0.0149(8) 0.0200(8) 0.0137(8) -0.0039(6) -0.0035(6) 0.0011(6)
C7F 0.0194(9) 0.0249(9) 0.0159(8) -0.0050(7) -0.0075(7) -0.0009(7)
C8F 0.0240(9) 0.0213(9) 0.0213(9) -0.0059(7) -0.0100(7) -0.0046(7)
C9F 0.0240(9) 0.0155(8) 0.0208(9) -0.0032(7) -0.0098(7) -0.0029(7)
N10F 0.0171(7) 0.0137(7) 0.0160(7) -0.0030(5) -0.0069(6) -0.0004(5)
C0AF 0.0134(8) 0.0143(8) 0.0139(8) -0.0037(6) -0.0028(6) 0.0010(6)
Cl1 0.0185(2) 0.0167(2) 0.0188(2) -0.00473(15) -0.00561(16) -0.00145(15)
O1P 0.0324(8) 0.0243(7) 0.0238(7) -0.0109(6) -0.0108(6) 0.0005(6)
O2P 0.0210(7) 0.0290(8) 0.0325(8) -0.0085(6) -0.0006(6) -0.0066(6)
O3P 0.0272(7) 0.0186(7) 0.0303(7) -0.0050(6) -0.0040(6) -0.0057(5)
O4P 0.0327(8) 0.0330(8) 0.0276(7) -0.0066(6) -0.0179(6) 0.0039(6)
Cl2 0.0176(2) 0.0181(2) 0.01418(19) -0.00351(15) -0.00462(15) 0.00195(15)
O5P 0.0396(9) 0.0352(8) 0.0216(7) -0.0112(6) -0.0184(6) 0.0139(7)
O6P 0.0536(10) 0.0203(7) 0.0411(9) -0.0090(7) -0.0302(8) 0.0100(7)
O7P 0.0705(13) 0.0400(10) 0.0561(12) 0.0151(9) -0.0401(11) -0.0315(9)
O8P 0.0293(9) 0.0929(16) 0.0267(9) -0.0053(9) 0.0021(7) 0.0254(10)
O1W 0.0192(7) 0.0273(7) 0.0196(6) -0.0020(6) -0.0065(5) 0.0044(5)
O2W 0.0260(7) 0.0267(7) 0.0214(7) -0.0048(6) -0.0034(6) -0.0069(6)

loop_
_atom_type_symbol
_atom_type_description
_atom_type_scat_dispersion_real
_atom_type_scat_dispersion_imag
_atom_type_scat_source
C C 0.0033 0.0016 'International Tables Vol C Tables 4.2.6.8 and 6.1.1.4'
H H 0.0000 0.0000 'International Tables Vol C Tables 4.2.6.8 and 6.1.1.4'
N N 0.0061 0.0033 'International Tables Vol C Tables 4.2.6.8 and 6.1.1.4'
O O 0.0106 0.0060 'International Tables Vol C Tables 4.2.6.8 and 6.1.1.4'
Cl Cl 0.1484 0.1585 'International Tables Vol C Tables 4.2.6.8 and 6.1.1.4'
Cu Cu 0.3201 1.2651 'International Tables Vol C Tables 4.2.6.8 and 6.1.1.4'

loop_
_geom_angle_atom_site_label_1
_geom_angle_atom_site_label_2
_geom_angle_atom_site_label_3
_geom_angle
N3A Cu N10F 172.05(6)
N3A Cu N3B 89.43(6)
N10F Cu N3B 93.65(6)
N3A Cu N1F 93.29(6)
N10F Cu N1F 81.71(6)
N3B Cu N1F 163.53(6)
N3A Cu O1W 92.76(6)
N10F Cu O1W 94.17(6)
N3B Cu O1W 96.52(6)
N1F Cu O1W 99.57(6)
C2A N1A N8A 101.78(14)
N1A C2A N3A 115.72(16)
N1A C2A H2A 122.2
N3A C2A H2A 122.1
C3AA N3A C2A 103.70(14)
C3AA N3A Cu 125.72(12)
C2A N3A Cu 130.54(12)
N4A C3AA N3A 128.17(16)
N4A C3AA N8A 123.91(16)
N3A C3AA N8A 107.92(15)
C5A N4A C3AA 114.55(16)
N4A C5A C6A 124.28(18)
N4A C5A H5A 117.9
C6A C5A H5A 117.8
C7A C6A C5A 119.22(17)
C7A C6A H6A 120.4
C5A C6A H6A 120.4
N8A C7A C6A 116.42(17)
N8A C7A H7A 121.8
C6A C7A H7A 121.8
C7A N8A C3AA 121.62(16)
C7A N8A N1A 127.51(15)
C3AA N8A N1A 110.87(14)
C2B N1B N8B 101.78(14)
N1B C2B N3B 115.80(16)
N1B C2B H2B 122.1
N3B C2B H2B 122.1
C3AB N3B C2B 103.73(14)
C3AB N3B Cu 126.72(12)
C2B N3B Cu 128.11(12)
N4B C3AB N3B 129.12(16)
N4B C3AB N8B 123.03(16)
N3B C3AB N8B 107.84(15)
C5B N4B C3AB 115.37(16)
N4B C5B C6B 123.91(18)
N4B C5B H5B 118.0
C6B C5B H5B 118.0
C7B C6B C5B 119.34(18)
C7B C6B H6B 120.3
C5B C6B H6B 120.3
C6B C7B N8B 116.44(17)
C6B C7B H7B 121.8
N8B C7B H7B 121.7
C7B N8B N1B 127.25(15)
C7B N8B C3AB 121.89(15)
N1B N8B C3AB 110.84(14)
C2F N1F C1AF 118.01(15)
C2F N1F Cu 129.81(12)
C1AF N1F Cu 112.17(11)
N1F C1AF C4AF 123.45(16)
N1F C1AF C0AF 116.55(15)
C4AF C1AF C0AF 120.00(16)
N1F C2F C3F 122.29(17)
N1F C2F H2F 118.9
C3F C2F H2F 118.9
C4F C3F C2F 120.12(17)
C4F C3F H3F 119.9
C2F C3F H3F 120.0
C3F C4F C4AF 119.07(16)
C3F C4F H4F 120.5
C4AF C4F H4F 120.5
C1AF C4AF C4F 117.05(16)
C1AF C4AF C5F 118.77(16)
C4F C4AF C5F 124.17(16)
C6F C5F C4AF 121.19(17)
C6F C5F H5F 119.4
C4AF C5F H5F 119.4
C5F C6F C6AF 120.99(16)
C5F C6F H6F 119.5
C6AF C6F H6F 119.5
C0AF C6AF C7F 117.22(16)
C0AF C6AF C6F 118.57(16)
C7F C6AF C6F 124.21(16)
C8F C7F C6AF 119.18(16)
C8F C7F H7F 120.4
C6AF C7F H7F 120.4
C7F C8F C9F 119.73(17)
C7F C8F H8F 120.1
C9F C8F H8F 120.1
N10F C9F C8F 122.15(17)
N10F C9F H9F 118.9
C8F C9F H9F 118.9
C9F N10F C0AF 118.48(15)
C9F N10F Cu 128.21(12)
C0AF N10F Cu 113.21(11)
N10F C0AF C6AF 123.21(16)
N10F C0AF C1AF 116.32(15)
C6AF C0AF C1AF 120.43(16)
O2P Cl1 O4P 109.76(9)
O2P Cl1 O1P 109.67(9)
O4P Cl1 O1P 109.58(9)
O2P Cl1 O3P 109.32(9)
O4P Cl1 O3P 109.67(9)
O1P Cl1 O3P 108.83(9)
O8P Cl2 O7P 109.38(15)
O8P Cl2 O6P 110.24(12)
O7P Cl2 O6P 107.48(11)
O8P Cl2 O5P 110.14(10)
O7P Cl2 O5P 109.97(11)
O6P Cl2 O5P 109.59(9)
Cu O1W H11W 126.0(17)
Cu O1W H12W 127.9(17)
H11W O1W H12W 105(2)
H21W O2W H22W 104(2)

loop_
_geom_bond_atom_site_label_1
_geom_bond_atom_site_label_2
_geom_bond_distance
Cu N3A 1.9980(14)
Cu N10F 2.0039(14)
Cu N3B 2.0175(15)
Cu N1F 2.0276(15)
Cu O1W 2.1891(14)
N1A C2A 1.323(2)
N1A N8A 1.368(2)
C2A N3A 1.357(2)
C2A H2A 0.9500
N3A C3AA 1.346(2)
C3AA N4A 1.336(2)
C3AA N8A 1.367(2)
N4A C5A 1.324(2)
C5A C6A 1.413(3)
C5A H5A 0.9500
C6A C7A 1.357(3)
C6A H6A 0.9500
C7A N8A 1.355(2)
C7A H7A 0.9500
N1B C2B 1.318(2)
N1B N8B 1.369(2)
C2B N3B 1.361(2)
C2B H2B 0.9500
N3B C3AB 1.342(2)
C3AB N4B 1.337(2)
C3AB N8B 1.371(2)
N4B C5B 1.325(2)
C5B C6B 1.412(3)
C5B H5B 0.9500
C6B C7B 1.356(3)
C6B H6B 0.9500
C7B N8B 1.357(2)
C7B H7B 0.9500
N1F C2F 1.331(2)
N1F C1AF 1.359(2)
C1AF C4AF 1.404(2)
C1AF C0AF 1.429(2)
C2F C3F 1.397(3)
C2F H2F 0.9500
C3F C4F 1.371(3)
C3F H3F 0.9500
C4F C4AF 1.411(3)
C4F H4F 0.9500
C4AF C5F 1.438(2)
C5F C6F 1.357(3)
C5F H5F 0.9500
C6F C6AF 1.439(3)
C6F H6F 0.9500
C6AF C0AF 1.404(2)
C6AF C7F 1.407(3)
C7F C8F 1.376(3)
C7F H7F 0.9500
C8F C9F 1.404(2)
C8F H8F 0.9500
C9F N10F 1.327(2)
C9F H9F 0.9500
N10F C0AF 1.356(2)
Cl1 O2P 1.4355(14)
Cl1 O4P 1.4390(14)
Cl1 O1P 1.4452(14)
Cl1 O3P 1.4494(14)
Cl2 O8P 1.4131(17)
Cl2 O7P 1.4252(17)
Cl2 O6P 1.4415(15)
Cl2 O5P 1.4442(14)
O1W H11W 0.848(10)
O1W H12W 0.841(10)
O2W H21W 0.851(10)
O2W H22W 0.850(10)

loop_
_geom_hbond_atom_site_label_D
_geom_hbond_atom_site_label_H
_geom_hbond_atom_site_label_A
_geom_hbond_distance_DH
_geom_hbond_distance_HA
_geom_hbond_distance_DA
_geom_hbond_angle_DHA
_geom_hbond_site_symmetry_A
O1W H11W O2W 0.848(10) 1.886(11) 2.722(2) 169(2) .
O1W H12W O5P 0.841(10) 2.103(11) 2.938(2) 171(2) 2_566
O2W H22W O3P 0.850(10) 1.981(11) 2.815(2) 166(2) 2_566
O2W H21W O6P 0.851(10) 1.992(10) 2.842(2) 177(3) .
